data_2235308
loop_
_publ_author_name
'Wang, Ying-Chun'

_publ_section_title
;
 4-Hydroxyanilinium 2-chloroacetate
;
_journal_coeditor_code XU5534
_journal_issue 6
_journal_name_full 'Acta Crystallographica Section E'
_journal_page_first o1883
_journal_paper_doi 10.1107/S1600536812021411
_journal_volume 68
_journal_year 2012
_chemical_formula_iupac 'C6 H8 N O +, C2 H2 Cl O2 -'
_chemical_formula_moiety 'C6 H8 N O +, C2 H2 Cl O2 -'
_chemical_formula_sum 'C8 H10 Cl N O3'
_chemical_formula_weight 203.62
_chemical_name_systematic
;
4-Hydroxyanilinium 2-chloroacetate
;
_space_group_IT_number 14
_symmetry_cell_setting monoclinic
_symmetry_space_group_name_Hall '-P 2ybc'
_symmetry_space_group_name_H-M 'P 1 21/c 1'
_atom_sites_solution_hydrogens geom
_atom_sites_solution_primary direct
_atom_sites_solution_secondary difmap
_audit_creation_method SHELXL-97
_cell_angle_alpha 90.00
_cell_angle_beta 96.825(2)
_cell_angle_gamma 90.00
_cell_formula_units_Z 4
_cell_length_a 10.702(3)
_cell_length_b 4.5242(10)
_cell_length_c 19.357(7)
_cell_measurement_reflns_used 2122
_cell_measurement_temperature 173(2)
_cell_measurement_theta_max 27.50
_cell_measurement_theta_min 2.68
_cell_volume 930.6(5)
_computing_cell_refinement '<i>CrystalClear</i> (Rigaku, 2005)'
_computing_data_collection '<i>CrystalClear</i> (Rigaku, 2005)'
_computing_data_reduction '<i>CrystalClear</i> (Rigaku, 2005)'
_computing_molecular_graphics '<i>SHELXTL</i> (Sheldrick, 2008)'
_computing_publication_material '<i>SHELXTL</i> (Sheldrick, 2008)'
_computing_structure_refinement '<i>SHELXL97</i> (Sheldrick, 2008)'
_computing_structure_solution '<i>SHELXS97</i> (Sheldrick, 2008)'
_diffrn_ambient_temperature 173(2)
_diffrn_detector_area_resol_mean 13.6612
_diffrn_measured_fraction_theta_full 0.997
_diffrn_measured_fraction_theta_max 0.997
_diffrn_measurement_device_type 'Rigaku Mercury2'
_diffrn_measurement_method 'CCD profile fitting'
_diffrn_radiation_monochromator graphite
_diffrn_radiation_source 'fine-focus sealed tube'
_diffrn_radiation_type MoK\a
_diffrn_radiation_wavelength 0.71073
_diffrn_reflns_av_R_equivalents 0.0449
_diffrn_reflns_av_sigmaI/netI 0.0515
_diffrn_reflns_limit_h_max 13
_diffrn_reflns_limit_h_min -12
_diffrn_reflns_limit_k_max 5
_diffrn_reflns_limit_k_min -5
_diffrn_reflns_limit_l_max 23
_diffrn_reflns_limit_l_min -25
_diffrn_reflns_number 6248
_diffrn_reflns_theta_full 27.50
_diffrn_reflns_theta_max 27.50
_diffrn_reflns_theta_min 2.68
_exptl_absorpt_coefficient_mu 0.384
_exptl_absorpt_correction_T_max 1.000
_exptl_absorpt_correction_T_min 0.910
_exptl_absorpt_correction_type multi-scan
_exptl_absorpt_process_details '(CrystalClear; Rigaku, 2005)'
_exptl_crystal_colour colorless
_exptl_crystal_density_diffrn 1.453
_exptl_crystal_density_method 'not measured'
_exptl_crystal_description block
_exptl_crystal_F_000 424
_exptl_crystal_size_max 0.10
_exptl_crystal_size_mid 0.05
_exptl_crystal_size_min 0.05
_refine_diff_density_max 0.305
_refine_diff_density_min -0.310
_refine_ls_extinction_method none
_refine_ls_goodness_of_fit_ref 1.087
_refine_ls_hydrogen_treatment constr
_refine_ls_matrix_type full
_refine_ls_number_parameters 119
_refine_ls_number_reflns 2122
_refine_ls_number_restraints 4
_refine_ls_restrained_S_all 1.105
_refine_ls_R_factor_all 0.0653
_refine_ls_R_factor_gt 0.0475
_refine_ls_shift/su_max 0.000
_refine_ls_shift/su_mean 0.000
_refine_ls_structure_factor_coef Fsqd
_refine_ls_weighting_details 'calc w=1/[\s^2^(Fo^2^)+(0.0410P)^2^+0.4000P] where P=(Fo^2^+2Fc^2^)/3'
_refine_ls_weighting_scheme calc
_refine_ls_wR_factor_gt 0.0949
_refine_ls_wR_factor_ref 0.1037
_reflns_number_gt 1699
_reflns_number_total 2122
_reflns_threshold_expression I>2sigma(I)
_cod_data_source_file xu5534.cif
_cod_data_source_block I
_cod_original_sg_symbol_H-M 'P 21/c'
_cod_database_code 2235308
_cod_database_fobs_code 2235308

loop_
_symmetry_equiv_pos_as_xyz
'x, y, z'
'-x, y+1/2, -z+1/2'
'-x, -y, -z'
'x, -y-1/2, z-1/2'

loop_
_atom_site_type_symbol
_atom_site_label
_atom_site_fract_x
_atom_site_fract_y
_atom_site_fract_z
_atom_site_U_iso_or_equiv
_atom_site_adp_type
_atom_site_calc_flag
_atom_site_refinement_flags
_atom_site_occupancy
_atom_site_symmetry_multiplicity
Cl Cl1 0.41622(5) 1.32273(13) 0.29181(3) 0.02016(16) Uani d . 1 1
O O3 0.29262(14) 0.7514(4) 0.42037(8) 0.0222(4) Uani d . 1 1
O O2 0.48355(14) 0.9420(4) 0.41518(8) 0.0188(4) Uani d . 1 1
N N1 0.37140(16) 0.5601(4) 0.55354(10) 0.0163(4) Uani d D 1 1
H H1A 0.3555 0.6038 0.5074 0.024 Uiso calc RD 1 1
H H1B 0.4170 0.3902 0.5590 0.024 Uiso calc RD 1 1
H H1C 0.4158 0.7104 0.5760 0.024 Uiso calc RD 1 1
O O1 -0.08865(14) 0.4356(4) 0.66202(9) 0.0250(4) Uani d D 1 1
H H1 -0.1461 0.3684 0.6347 0.037 Uiso d RD 1 1
C C2 0.1616(2) 0.3348(6) 0.54972(13) 0.0223(5) Uani d . 1 1
H H2A 0.1781 0.2289 0.5094 0.027 Uiso calc R 1 1
C C7 0.3694(2) 0.9122(5) 0.39246(11) 0.0163(5) Uani d . 1 1
C C1 0.2513(2) 0.5212(5) 0.58293(12) 0.0164(5) Uani d . 1 1
C C6 0.2298(2) 0.6739(6) 0.64231(12) 0.0204(5) Uani d . 1 1
H H6A 0.2929 0.7995 0.6651 0.025 Uiso calc R 1 1
C C4 0.0232(2) 0.4565(5) 0.63473(12) 0.0184(5) Uani d . 1 1
C C5 0.1148(2) 0.6413(6) 0.66814(12) 0.0235(5) Uani d . 1 1
H H5A 0.0989 0.7458 0.7088 0.028 Uiso calc R 1 1
C C3 0.0466(2) 0.3032(6) 0.57581(13) 0.0231(5) Uani d . 1 1
H H3A -0.0159 0.1760 0.5531 0.028 Uiso calc R 1 1
C C8 0.3133(2) 1.0670(5) 0.32664(12) 0.0191(5) Uani d . 1 1
H H8A 0.2366 1.1738 0.3364 0.023 Uiso calc R 1 1
H H8B 0.2873 0.9156 0.2909 0.023 Uiso calc R 1 1

loop_
_atom_site_aniso_label
_atom_site_aniso_U_11
_atom_site_aniso_U_22
_atom_site_aniso_U_33
_atom_site_aniso_U_12
_atom_site_aniso_U_13
_atom_site_aniso_U_23
Cl1 0.0217(3) 0.0185(3) 0.0211(3) -0.0005(2) 0.0056(2) 0.0027(2)
O3 0.0177(8) 0.0311(10) 0.0180(8) -0.0054(7) 0.0023(7) 0.0060(7)
O2 0.0146(8) 0.0172(8) 0.0236(9) -0.0023(7) -0.0018(6) 0.0011(7)
N1 0.0141(9) 0.0171(10) 0.0177(10) -0.0021(8) 0.0020(7) 0.0020(8)
O1 0.0135(8) 0.0374(11) 0.0245(9) -0.0036(8) 0.0041(7) 0.0002(8)
C2 0.0221(12) 0.0226(12) 0.0232(12) -0.0053(11) 0.0066(10) -0.0074(10)
C7 0.0161(11) 0.0166(11) 0.0165(11) 0.0005(9) 0.0035(9) -0.0015(9)
C1 0.0126(10) 0.0173(12) 0.0193(12) -0.0005(9) 0.0023(9) 0.0059(9)
C6 0.0158(11) 0.0267(13) 0.0181(11) -0.0025(10) -0.0012(9) -0.0015(10)
C4 0.0135(10) 0.0217(12) 0.0197(12) 0.0005(9) 0.0012(9) 0.0069(10)
C5 0.0191(11) 0.0338(15) 0.0175(12) -0.0009(11) 0.0014(9) -0.0015(10)
C3 0.0183(11) 0.0225(12) 0.0285(13) -0.0089(10) 0.0027(10) -0.0057(11)
C8 0.0169(11) 0.0197(12) 0.0205(12) -0.0036(10) 0.0012(9) 0.0031(10)

loop_
_atom_type_symbol
_atom_type_description
_atom_type_scat_dispersion_real
_atom_type_scat_dispersion_imag
_atom_type_scat_source
C C 0.0033 0.0016 'International Tables Vol C Tables 4.2.6.8 and 6.1.1.4'
H H 0.0000 0.0000 'International Tables Vol C Tables 4.2.6.8 and 6.1.1.4'
N N 0.0061 0.0033 'International Tables Vol C Tables 4.2.6.8 and 6.1.1.4'
O O 0.0106 0.0060 'International Tables Vol C Tables 4.2.6.8 and 6.1.1.4'
Cl Cl 0.1484 0.1585 'International Tables Vol C Tables 4.2.6.8 and 6.1.1.4'

loop_
_geom_angle_atom_site_label_1
_geom_angle_atom_site_label_2
_geom_angle_atom_site_label_3
_geom_angle
C1 N1 H1A 109.5
C1 N1 H1B 109.5
H1A N1 H1B 109.5
C1 N1 H1C 109.5
H1A N1 H1C 109.5
H1B N1 H1C 109.5
C4 O1 H1 113.6
C1 C2 C3 119.4(2)
C1 C2 H2A 120.3
C3 C2 H2A 120.3
O2 C7 O3 124.5(2)
O2 C7 C8 121.14(19)
O3 C7 C8 114.38(19)
C2 C1 C6 121.2(2)
C2 C1 N1 118.9(2)
C6 C1 N1 119.9(2)
C1 C6 C5 119.2(2)
C1 C6 H6A 120.4
C5 C6 H6A 120.4
O1 C4 C3 122.4(2)
O1 C4 C5 117.6(2)
C3 C4 C5 119.9(2)
C4 C5 C6 120.2(2)
C4 C5 H5A 119.9
C6 C5 H5A 119.9
C4 C3 C2 120.1(2)
C4 C3 H3A 119.9
C2 C3 H3A 119.9
C7 C8 Cl1 114.65(16)
C7 C8 H8A 108.6
Cl1 C8 H8A 108.6
C7 C8 H8B 108.6
Cl1 C8 H8B 108.6
H8A C8 H8B 107.6

loop_
_geom_bond_atom_site_label_1
_geom_bond_atom_site_label_2
_geom_bond_distance
Cl1 C8 1.784(2)
O3 C7 1.265(3)
O2 C7 1.256(3)
N1 C1 1.477(3)
N1 H1A 0.9100
N1 H1B 0.9100
N1 H1C 0.9100
O1 C4 1.368(3)
O1 H1 0.8203
C2 C1 1.378(3)
C2 C3 1.392(3)
C2 H2A 0.9500
C7 C8 1.514(3)
C1 C6 1.384(3)
C6 C5 1.390(3)
C6 H6A 0.9500
C4 C3 1.383(3)
C4 C5 1.389(3)
C5 H5A 0.9500
C3 H3A 0.9500
C8 H8A 0.9900
C8 H8B 0.9900

loop_
_geom_hbond_atom_site_label_D
_geom_hbond_atom_site_label_H
_geom_hbond_atom_site_label_A
_geom_hbond_site_symmetry_A
_geom_hbond_distance_DH
_geom_hbond_distance_HA
_geom_hbond_distance_DA
_geom_hbond_angle_DHA
N1 H1A O3 . 0.91 1.86 2.755(3) 166.0
N1 H1B O2 3_666 0.91 1.87 2.777(3) 171.1
N1 H1C O2 3_676 0.91 1.90 2.762(2) 156.6
O1 H1 O3 3_566 0.82 1.87 2.683(2) 171.6
C8 H8A O1 3_576 0.99 2.38 3.319(3) 159

loop_
_geom_torsion_atom_site_label_1
_geom_torsion_atom_site_label_2
_geom_torsion_atom_site_label_3
_geom_torsion_atom_site_label_4
_geom_torsion
C3 C2 C1 C6 1.0(4)
C3 C2 C1 N1 -178.1(2)
C2 C1 C6 C5 -1.0(4)
N1 C1 C6 C5 178.2(2)
O1 C4 C5 C6 -179.3(2)
C3 C4 C5 C6 0.3(4)
C1 C6 C5 C4 0.3(4)
O1 C4 C3 C2 179.3(2)
C5 C4 C3 C2 -0.3(4)
C1 C2 C3 C4 -0.4(4)
O2 C7 C8 Cl1 -7.3(3)
O3 C7 C8 Cl1 173.97(17)

loop_
_cod_related_entry_id
_cod_related_entry_database
_cod_related_entry_code
1 ChemSpider 30657836
